data_4300391
_journal_name_full 'Inorganic Chemistry'
_journal_paper_doi 10.1021/ic0510260
_journal_year 2006
_chemical_formula_sum 'As F7 O2 Xe'
_chemical_formula_weight 371.22
_space_group_IT_number 19
_symmetry_cell_setting orthorhombic
_symmetry_space_group_name_Hall 'P 2ac 2ab'
_symmetry_space_group_name_H-M 'P 21 21 21'
_cell_angle_alpha 90.00
_cell_angle_beta 90.00
_cell_angle_gamma 90.00
_cell_formula_units_Z 4
_cell_length_a 8.658(6)
_cell_length_b 8.699(6)
_cell_length_c 8.916(6)
_cell_measurement_temperature 100(2)
_cell_volume 671.5(8)
_diffrn_ambient_temperature 100(2)
_exptl_crystal_density_diffrn 3.672
_cod_depositor_comments
;
The following automatic conversions were performed:
'_symmetry_cell_setting' value 'Orthorhombic' changed to 'orthorhombic'
according to '/home/saulius/struct/CIF-dictionaries/cif_core.dic'
dictionary named 'cif_core.dic' version 2.4.1 from 2010-06-29.

Automatic conversion script
Id: cif_fix_enum 1527 2010-12-29 10:47:43Z saulius 
;
_cod_database_code 4300391

loop_
_symmetry_equiv_pos_as_xyz
'x, y, z'
'-x+1/2, -y, z+1/2'
'-x, y+1/2, -z+1/2'
'x+1/2, -y+1/2, -z'

loop_
_atom_site_label
_atom_site_type_symbol
_atom_site_fract_x
_atom_site_fract_y
_atom_site_fract_z
_atom_site_U_iso_or_equiv
_atom_site_adp_type
_atom_site_occupancy
_atom_site_symmetry_multiplicity
_atom_site_calc_flag
_atom_site_refinement_flags
_atom_site_disorder_assembly
_atom_site_disorder_group
Xe1 Xe 0.97513(10) 0.43752(10) 0.54388(10) 0.0226(2) Uani 1 1 d . . .
As1 As 0.86811(18) 0.87252(16) 0.39083(15) 0.0190(3) Uani 1 1 d . . .
F5 F 0.8639(10) 0.8652(9) 0.1945(8) 0.0287(18) Uani 1 1 d . . .
F6 F 0.7796(9) 1.0512(8) 0.3825(9) 0.0284(18) Uani 1 1 d . . .
O/F2 O 1.0147(12) 0.2481(9) 0.6036(10) 0.036(2) Uani 0.50 1 d P . .
F/O2 F 1.0147(12) 0.2481(9) 0.6036(10) 0.036(2) Uani 0.50 1 d P . .
F4 F 1.0453(8) 0.9563(8) 0.3818(9) 0.0300(18) Uani 1 1 d . . .
F3 F 0.8671(11) 0.8757(9) 0.5809(9) 0.038(2) Uani 1 1 d . . .
F2 F 0.9493(9) 0.6897(7) 0.3890(9) 0.0264(19) Uani 1 1 d . . .
O1 O 0.8924(12) 0.5175(10) 0.7036(11) 0.031(2) Uani 1 1 d . . .
F/O3 F 0.8088(9) 0.4002(9) 0.4328(10) 0.030(2) Uani 0.50 1 d P . .
O/F3 O 0.8088(9) 0.4002(9) 0.4328(10) 0.030(2) Uani 0.50 1 d P . .
F1 F 0.6867(9) 0.7952(9) 0.3887(9) 0.0304(19) Uani 1 1 d . . .

loop_
_atom_site_aniso_label
_atom_site_aniso_U_11
_atom_site_aniso_U_22
_atom_site_aniso_U_33
_atom_site_aniso_U_23
_atom_site_aniso_U_13
_atom_site_aniso_U_12
Xe1 0.0196(4) 0.0206(4) 0.0275(4) -0.0011(4) 0.0036(4) -0.0029(4)
As1 0.0166(8) 0.0184(7) 0.0219(7) 0.0025(6) 0.0014(6) 0.0006(6)
F5 0.033(5) 0.030(4) 0.023(4) 0.005(4) 0.006(4) 0.009(4)
F6 0.030(5) 0.012(4) 0.043(4) 0.004(4) 0.006(4) 0.007(4)
O/F2 0.037(6) 0.018(4) 0.052(5) 0.004(4) 0.000(6) -0.002(4)
F/O2 0.037(6) 0.018(4) 0.052(5) 0.004(4) 0.000(6) -0.002(4)
F4 0.011(4) 0.039(5) 0.041(4) -0.012(4) 0.003(4) -0.006(4)
F3 0.034(5) 0.040(4) 0.041(5) 0.000(4) -0.004(4) -0.001(4)
F2 0.035(5) 0.018(4) 0.026(4) -0.001(3) 0.001(4) 0.016(3)
O1 0.028(6) 0.030(5) 0.035(6) -0.008(4) -0.001(5) -0.003(5)
F/O3 0.008(4) 0.028(5) 0.053(6) 0.006(4) -0.010(4) -0.002(3)
O/F3 0.008(4) 0.028(5) 0.053(6) 0.006(4) -0.010(4) -0.002(3)
F1 0.011(4) 0.049(5) 0.030(4) 0.002(4) 0.010(4) -0.006(4)

loop_
_geom_bond_atom_site_label_1
_geom_bond_atom_site_label_2
_geom_bond_distance
_geom_bond_site_symmetry_2
_geom_bond_publ_flag
Xe1 O1 1.740(10) . ?
Xe1 O/F2 1.765(8) . ?
Xe1 F/O3 1.777(8) . ?
Xe1 F2 2.602(7) . ?
Xe1 F5 2.618(8) 3_745 ?
As1 F3 1.695(9) . ?
As1 F4 1.701(8) . ?
As1 F1 1.709(8) . ?
As1 F6 1.735(7) . ?
As1 F2 1.739(6) . ?
As1 F5 1.752(8) . ?
F5 Xe1 2.618(8) 3_755 ?
